data_1502177
loop_
_publ_author_name
'Hachiya, Makoto'
'Ito, Mikinao'
'Matsuo, Tsukasa'
'Hashizume, Daisuke'
'Fueno, Hiroyuki'
'Tanaka, Kazuyoshi'
'Tamao, Kohei'

_publ_section_title
;
 Air- and moisture-stable p-monothiobenzoquinones incorporated in an
 octaalkyl-s-hydrindacene skeleton.
;
_journal_issue 10
_journal_name_full 'Organic letters'
_journal_page_first 2666
_journal_page_last 2669
_journal_paper_doi 10.1021/ol200768b
_journal_volume 13
_journal_year 2011
_chemical_formula_moiety 'C40 H58 O2 S2'
_chemical_formula_sum 'C40 H58 O2 S2'
_chemical_formula_weight 634.98
_chemical_name_systematic
; 
 ? 
;
_space_group_IT_number 60
_symmetry_cell_setting orthorhombic
_symmetry_space_group_name_Hall '-P 2n 2ab'
_symmetry_space_group_name_H-M 'P b c n'
_atom_sites_solution_hydrogens difmap
_atom_sites_solution_primary direct
_atom_sites_solution_secondary difmap
_audit_creation_method SHELXL-97
_cell_angle_alpha 90
_cell_angle_beta 90
_cell_angle_gamma 90
_cell_formula_units_Z 4
_cell_length_a 9.585(2)
_cell_length_b 15.461(3)
_cell_length_c 23.811(5)
_cell_measurement_reflns_used 6857
_cell_measurement_temperature 100
_cell_measurement_theta_max 27.5049
_cell_measurement_theta_min 3.0300
_cell_volume 3528.6(12)
_computing_cell_refinement 'CrystalClear (Rigaku Inc., 2008)'
_computing_data_collection 'CrystalClear (Rigaku Inc., 2008)'
_computing_data_reduction 'CrystalClear (Rigaku Inc., 2008)'
_computing_molecular_graphics SV
_computing_publication_material 'SHELXL-97 (Sheldrick, 2008)'
_computing_structure_refinement 'SHELXL-97 (Sheldrick, 2008)'
_computing_structure_solution 'SHELXS-97 (Sheldrick, 2008)'
_diffrn_ambient_temperature 100
_diffrn_detector_area_resol_mean 7.31
_diffrn_measured_fraction_theta_full 0.998
_diffrn_measured_fraction_theta_max 0.998
_diffrn_measurement_device_type 'Rigaku AFC-10 with Saturn724+'
_diffrn_measurement_method \w-scan
_diffrn_radiation_monochromator graphite
_diffrn_radiation_source 'fine-focus rotating anode'
_diffrn_radiation_type MoK\a
_diffrn_radiation_wavelength 0.71073
_diffrn_reflns_av_R_equivalents 0.0861
_diffrn_reflns_av_sigmaI/netI 0.0585
_diffrn_reflns_limit_h_max 12
_diffrn_reflns_limit_h_min -12
_diffrn_reflns_limit_k_max 20
_diffrn_reflns_limit_k_min -19
_diffrn_reflns_limit_l_max 30
_diffrn_reflns_limit_l_min -30
_diffrn_reflns_number 26767
_diffrn_reflns_theta_full 27.48
_diffrn_reflns_theta_max 27.48
_diffrn_reflns_theta_min 3.03
_diffrn_standards_number 0
_exptl_absorpt_coefficient_mu 0.184
_exptl_absorpt_correction_T_max 0.9908
_exptl_absorpt_correction_T_min 0.8116
_exptl_absorpt_correction_type multi-scan
_exptl_absorpt_process_details abscor
_exptl_crystal_colour colourless
_exptl_crystal_density_diffrn 1.195
_exptl_crystal_density_method 'not measured'
_exptl_crystal_description plate
_exptl_crystal_F_000 1384
_exptl_crystal_size_max 0.20
_exptl_crystal_size_mid 0.10
_exptl_crystal_size_min 0.05
_refine_diff_density_max 0.337
_refine_diff_density_min -0.329
_refine_diff_density_rms 0.065
_refine_ls_extinction_method none
_refine_ls_goodness_of_fit_ref 1.142
_refine_ls_hydrogen_treatment mixed
_refine_ls_matrix_type full
_refine_ls_number_parameters 213
_refine_ls_number_reflns 4041
_refine_ls_number_restraints 0
_refine_ls_restrained_S_all 1.142
_refine_ls_R_factor_all 0.0884
_refine_ls_R_factor_gt 0.0720
_refine_ls_shift/su_max 0.000
_refine_ls_shift/su_mean 0.000
_refine_ls_structure_factor_coef Fsqd
_refine_ls_weighting_details 'calc w=1/[\s^2^(Fo^2^)+(0.0302P)^2^+4.8273P] where P=(Fo^2^+2Fc^2^)/3'
_refine_ls_weighting_scheme calc
_refine_ls_wR_factor_gt 0.1249
_refine_ls_wR_factor_ref 0.1321
_reflns_number_gt 3430
_reflns_number_total 4041
_reflns_threshold_expression I>2\s(I)
_cod_data_source_file ol200768b_si_002.cif
_cod_data_source_block HSMindSSMindOH
_cod_original_cell_volume 3528.5(13)
_cod_database_code 1502177

loop_
_symmetry_equiv_pos_as_xyz
'x, y, z'
'-x+1/2, y+1/2, z'
'x, -y, z+1/2'
'-x+1/2, -y+1/2, z+1/2'
'-x, -y, -z'
'x-1/2, -y-1/2, -z'
'-x, y, -z-1/2'
'x-1/2, y-1/2, -z-1/2'

loop_
_atom_site_label
_atom_site_type_symbol
_atom_site_fract_x
_atom_site_fract_y
_atom_site_fract_z
_atom_site_U_iso_or_equiv
_atom_site_adp_type
_atom_site_occupancy
_atom_site_symmetry_multiplicity
_atom_site_calc_flag
_atom_site_refinement_flags
S1 S 0.42864(6) 0.56888(4) 0.28295(2) 0.01473(15) Uani 1 1 d .
O1 O 0.58654(19) 0.30276(12) 0.45268(8) 0.0207(4) Uani 1 1 d .
H1 H 0.538(3) 0.261(2) 0.4521(13) 0.034(10) Uiso 1 1 d .
C1 C 0.4798(2) 0.48824(15) 0.33201(10) 0.0138(5) Uani 1 1 d .
C2 C 0.3993(2) 0.41250(15) 0.33713(10) 0.0144(5) Uani 1 1 d .
C3 C 0.2618(3) 0.38840(16) 0.30756(10) 0.0160(5) Uani 1 1 d .
C4 C 0.2359(3) 0.29506(16) 0.32891(10) 0.0183(5) Uani 1 1 d .
H4A H 0.1354 0.2868 0.3368 0.022 Uiso 1 1 calc R
H4B H 0.2640 0.2529 0.2997 0.022 Uiso 1 1 calc R
C5 C 0.3212(2) 0.27977(15) 0.38278(10) 0.0157(5) Uani 1 1 d .
C6 C 0.4324(2) 0.35007(15) 0.37775(10) 0.0138(5) Uani 1 1 d .
C7 C 0.5489(2) 0.36205(15) 0.41211(10) 0.0151(5) Uani 1 1 d .
C8 C 0.6288(2) 0.43674(15) 0.40786(10) 0.0139(5) Uani 1 1 d .
C9 C 0.7519(3) 0.46161(15) 0.44519(10) 0.0152(5) Uani 1 1 d .
C10 C 0.8015(2) 0.54612(16) 0.41663(10) 0.0174(5) Uani 1 1 d .
H10A H 0.8851 0.5344 0.3934 0.021 Uiso 1 1 calc R
H10B H 0.8269 0.5893 0.4456 0.021 Uiso 1 1 calc R
C11 C 0.6825(2) 0.58231(15) 0.37904(10) 0.0158(5) Uani 1 1 d .
C12 C 0.5938(2) 0.50062(15) 0.36880(10) 0.0137(5) Uani 1 1 d .
C13 C 0.2682(3) 0.38549(17) 0.24299(10) 0.0199(5) Uani 1 1 d .
H13A H 0.3504 0.3524 0.2312 0.030 Uiso 1 1 calc R
H13B H 0.2746 0.4445 0.2282 0.030 Uiso 1 1 calc R
H13C H 0.1838 0.3576 0.2284 0.030 Uiso 1 1 calc R
C14 C 0.1443(3) 0.45027(17) 0.32517(11) 0.0206(6) Uani 1 1 d .
H14A H 0.1400 0.4533 0.3662 0.031 Uiso 1 1 calc R
H14B H 0.0551 0.4289 0.3106 0.031 Uiso 1 1 calc R
H14C H 0.1628 0.5080 0.3099 0.031 Uiso 1 1 calc R
C15 C 0.3750(3) 0.18604(16) 0.38265(12) 0.0223(6) Uani 1 1 d .
H15A H 0.4414 0.1784 0.3518 0.033 Uiso 1 1 calc R
H15B H 0.2963 0.1463 0.3777 0.033 Uiso 1 1 calc R
H15C H 0.4215 0.1738 0.4184 0.033 Uiso 1 1 calc R
C16 C 0.2347(3) 0.29465(16) 0.43618(10) 0.0198(5) Uani 1 1 d .
H16A H 0.2957 0.2914 0.4692 0.030 Uiso 1 1 calc R
H16B H 0.1621 0.2502 0.4389 0.030 Uiso 1 1 calc R
H16C H 0.1910 0.3519 0.4346 0.030 Uiso 1 1 calc R
C17 C 0.8699(3) 0.39457(16) 0.44454(11) 0.0203(6) Uani 1 1 d .
H17A H 0.8939 0.3804 0.4056 0.030 Uiso 1 1 calc R
H17B H 0.8392 0.3421 0.4640 0.030 Uiso 1 1 calc R
H17C H 0.9520 0.4184 0.4636 0.030 Uiso 1 1 calc R
C18 C 0.7065(3) 0.47621(17) 0.50629(10) 0.0207(6) Uani 1 1 d .
H18A H 0.7873 0.4942 0.5287 0.031 Uiso 1 1 calc R
H18B H 0.6684 0.4223 0.5216 0.031 Uiso 1 1 calc R
H18C H 0.6349 0.5214 0.5076 0.031 Uiso 1 1 calc R
C19 C 0.7475(3) 0.62877(17) 0.32859(10) 0.0201(6) Uani 1 1 d .
H19A H 0.7987 0.5869 0.3055 0.030 Uiso 1 1 calc R
H19B H 0.8118 0.6736 0.3419 0.030 Uiso 1 1 calc R
H19C H 0.6736 0.6555 0.3060 0.030 Uiso 1 1 calc R
C20 C 0.5921(3) 0.64840(16) 0.41077(11) 0.0203(6) Uani 1 1 d .
H20A H 0.5577 0.6224 0.4457 0.031 Uiso 1 1 calc R
H20B H 0.5129 0.6654 0.3872 0.031 Uiso 1 1 calc R
H20C H 0.6483 0.6996 0.4197 0.031 Uiso 1 1 calc R

loop_
_atom_site_aniso_label
_atom_site_aniso_U_11
_atom_site_aniso_U_22
_atom_site_aniso_U_33
_atom_site_aniso_U_23
_atom_site_aniso_U_13
_atom_site_aniso_U_12
S1 0.0137(3) 0.0157(3) 0.0148(3) 0.0007(2) 0.0004(2) 0.0009(2)
O1 0.0212(10) 0.0174(9) 0.0235(10) 0.0060(8) -0.0061(8) -0.0047(8)
C1 0.0133(11) 0.0150(12) 0.0130(12) -0.0020(10) 0.0008(9) 0.0010(9)
C2 0.0144(12) 0.0178(12) 0.0112(11) -0.0035(9) 0.0020(9) 0.0007(10)
C3 0.0129(11) 0.0169(12) 0.0181(12) -0.0011(10) -0.0007(10) -0.0030(10)
C4 0.0181(12) 0.0185(13) 0.0184(12) 0.0002(10) -0.0008(10) -0.0024(10)
C5 0.0133(11) 0.0175(12) 0.0164(12) 0.0007(10) -0.0005(10) -0.0031(10)
C6 0.0126(11) 0.0139(11) 0.0150(12) -0.0026(10) 0.0023(9) -0.0022(10)
C7 0.0160(12) 0.0149(12) 0.0143(12) 0.0005(10) 0.0006(10) 0.0006(10)
C8 0.0112(11) 0.0168(12) 0.0136(11) -0.0021(10) 0.0016(9) 0.0001(10)
C9 0.0124(11) 0.0161(12) 0.0171(12) -0.0007(10) -0.0004(10) -0.0022(10)
C10 0.0121(11) 0.0207(13) 0.0194(13) -0.0013(10) -0.0024(10) -0.0011(10)
C11 0.0142(11) 0.0168(12) 0.0163(12) -0.0029(10) -0.0012(9) -0.0025(10)
C12 0.0131(11) 0.0132(11) 0.0149(12) -0.0010(9) 0.0026(9) -0.0008(9)
C13 0.0189(13) 0.0232(13) 0.0175(13) -0.0021(11) -0.0004(10) -0.0038(11)
C14 0.0143(12) 0.0255(14) 0.0219(13) -0.0023(11) -0.0017(10) -0.0005(11)
C15 0.0185(13) 0.0183(13) 0.0300(15) -0.0021(11) 0.0007(11) -0.0026(11)
C16 0.0202(13) 0.0193(13) 0.0198(13) 0.0009(11) 0.0024(10) -0.0051(11)
C17 0.0150(12) 0.0210(13) 0.0248(14) -0.0003(11) -0.0024(10) 0.0000(11)
C18 0.0209(13) 0.0229(14) 0.0182(13) -0.0009(11) -0.0012(11) -0.0001(11)
C19 0.0191(12) 0.0220(13) 0.0192(13) 0.0010(11) -0.0006(11) -0.0061(11)
C20 0.0203(13) 0.0166(12) 0.0241(14) -0.0032(11) -0.0042(11) 0.0007(11)

loop_
_atom_type_symbol
_atom_type_description
_atom_type_scat_dispersion_real
_atom_type_scat_dispersion_imag
_atom_type_scat_source
C C 0.0033 0.0016 'International Tables Vol C Tables 4.2.6.8 and 6.1.1.4'
H H 0.0000 0.0000 'International Tables Vol C Tables 4.2.6.8 and 6.1.1.4'
O O 0.0106 0.0060 'International Tables Vol C Tables 4.2.6.8 and 6.1.1.4'
S S 0.1246 0.1234 'International Tables Vol C Tables 4.2.6.8 and 6.1.1.4'

loop_
_geom_angle_atom_site_label_1
_geom_angle_atom_site_label_2
_geom_angle_atom_site_label_3
_geom_angle
_geom_angle_site_symmetry_3
C1 S1 S1 108.30(8) 7_656
C7 O1 H1 112(2) .
C2 C1 C12 118.9(2) .
C2 C1 S1 119.26(18) .
C12 C1 S1 121.72(18) .
C6 C2 C1 120.5(2) .
C6 C2 C3 110.0(2) .
C1 C2 C3 129.1(2) .
C14 C3 C13 108.7(2) .
C14 C3 C2 110.61(19) .
C13 C3 C2 115.4(2) .
C14 C3 C4 111.9(2) .
C13 C3 C4 107.9(2) .
C2 C3 C4 102.27(19) .
C5 C4 C3 109.33(19) .
C5 C4 H4A 109.8 .
C3 C4 H4A 109.8 .
C5 C4 H4B 109.8 .
C3 C4 H4B 109.8 .
H4A C4 H4B 108.3 .
C6 C5 C16 109.6(2) .
C6 C5 C15 115.9(2) .
C16 C5 C15 108.9(2) .
C6 C5 C4 101.30(19) .
C16 C5 C4 112.3(2) .
C15 C5 C4 108.7(2) .
C7 C6 C2 119.6(2) .
C7 C6 C5 127.3(2) .
C2 C6 C5 112.7(2) .
O1 C7 C8 117.3(2) .
O1 C7 C6 122.1(2) .
C8 C7 C6 120.6(2) .
C7 C8 C12 120.2(2) .
C7 C8 C9 126.4(2) .
C12 C8 C9 113.3(2) .
C8 C9 C17 113.2(2) .
C8 C9 C18 111.7(2) .
C17 C9 C18 108.5(2) .
C8 C9 C10 101.21(19) .
C17 C9 C10 109.8(2) .
C18 C9 C10 112.3(2) .
C9 C10 C11 109.36(19) .
C9 C10 H10A 109.8 .
C11 C10 H10A 109.8 .
C9 C10 H10B 109.8 .
C11 C10 H10B 109.8 .
H10A C10 H10B 108.3 .
C19 C11 C20 107.6(2) .
C19 C11 C12 119.0(2) .
C20 C11 C12 108.12(19) .
C19 C11 C10 108.8(2) .
C20 C11 C10 111.7(2) .
C12 C11 C10 101.60(19) .
C8 C12 C1 120.2(2) .
C8 C12 C11 109.9(2) .
C1 C12 C11 129.4(2) .
C3 C13 H13A 109.5 .
C3 C13 H13B 109.5 .
H13A C13 H13B 109.5 .
C3 C13 H13C 109.5 .
H13A C13 H13C 109.5 .
H13B C13 H13C 109.5 .
C3 C14 H14A 109.5 .
C3 C14 H14B 109.5 .
H14A C14 H14B 109.5 .
C3 C14 H14C 109.5 .
H14A C14 H14C 109.5 .
H14B C14 H14C 109.5 .
C5 C15 H15A 109.5 .
C5 C15 H15B 109.5 .
H15A C15 H15B 109.5 .
C5 C15 H15C 109.5 .
H15A C15 H15C 109.5 .
H15B C15 H15C 109.5 .
C5 C16 H16A 109.5 .
C5 C16 H16B 109.5 .
H16A C16 H16B 109.5 .
C5 C16 H16C 109.5 .
H16A C16 H16C 109.5 .
H16B C16 H16C 109.5 .
C9 C17 H17A 109.5 .
C9 C17 H17B 109.5 .
H17A C17 H17B 109.5 .
C9 C17 H17C 109.5 .
H17A C17 H17C 109.5 .
H17B C17 H17C 109.5 .
C9 C18 H18A 109.5 .
C9 C18 H18B 109.5 .
H18A C18 H18B 109.5 .
C9 C18 H18C 109.5 .
H18A C18 H18C 109.5 .
H18B C18 H18C 109.5 .
C11 C19 H19A 109.5 .
C11 C19 H19B 109.5 .
H19A C19 H19B 109.5 .
C11 C19 H19C 109.5 .
H19A C19 H19C 109.5 .
H19B C19 H19C 109.5 .
C11 C20 H20A 109.5 .
C11 C20 H20B 109.5 .
H20A C20 H20B 109.5 .
C11 C20 H20C 109.5 .
H20A C20 H20C 109.5 .
H20B C20 H20C 109.5 .

loop_
_geom_bond_atom_site_label_1
_geom_bond_atom_site_label_2
_geom_bond_distance
_geom_bond_site_symmetry_2
S1 C1 1.778(2) .
S1 S1 2.0817(12) 7_656
O1 C7 1.380(3) .
O1 H1 0.80(3) .
C1 C2 1.408(3) .
C1 C12 1.413(3) .
C2 C6 1.403(3) .
C2 C3 1.540(3) .
C3 C14 1.536(3) .
C3 C13 1.539(3) .
C3 C4 1.550(3) .
C4 C5 1.540(3) .
C4 H4A 0.9900 .
C4 H4B 0.9900 .
C5 C6 1.526(3) .
C5 C16 1.536(3) .
C5 C15 1.538(3) .
C6 C7 1.397(3) .
C7 C8 1.390(3) .
C8 C12 1.398(3) .
C8 C9 1.526(3) .
C9 C17 1.534(3) .
C9 C18 1.535(3) .
C9 C10 1.548(3) .
C10 C11 1.554(3) .
C10 H10A 0.9900 .
C10 H10B 0.9900 .
C11 C19 1.532(3) .
C11 C20 1.538(3) .
C11 C12 1.542(3) .
C13 H13A 0.9800 .
C13 H13B 0.9800 .
C13 H13C 0.9800 .
C14 H14A 0.9800 .
C14 H14B 0.9800 .
C14 H14C 0.9800 .
C15 H15A 0.9800 .
C15 H15B 0.9800 .
C15 H15C 0.9800 .
C16 H16A 0.9800 .
C16 H16B 0.9800 .
C16 H16C 0.9800 .
C17 H17A 0.9800 .
C17 H17B 0.9800 .
C17 H17C 0.9800 .
C18 H18A 0.9800 .
C18 H18B 0.9800 .
C18 H18C 0.9800 .
C19 H19A 0.9800 .
C19 H19B 0.9800 .
C19 H19C 0.9800 .
C20 H20A 0.9800 .
C20 H20B 0.9800 .
C20 H20C 0.9800 .

loop_
_geom_torsion_atom_site_label_1
_geom_torsion_atom_site_label_2
_geom_torsion_atom_site_label_3
_geom_torsion_atom_site_label_4
_geom_torsion
_geom_torsion_site_symmetry_1
S1 S1 C1 C2 -109.17(18) 7_656
S1 S1 C1 C12 75.3(2) 7_656
C12 C1 C2 C6 -0.5(3) .
S1 C1 C2 C6 -176.24(18) .
C12 C1 C2 C3 172.1(2) .
S1 C1 C2 C3 -3.6(3) .
C6 C2 C3 C14 109.0(2) .
C1 C2 C3 C14 -64.3(3) .
C6 C2 C3 C13 -127.2(2) .
C1 C2 C3 C13 59.5(3) .
C6 C2 C3 C4 -10.3(2) .
C1 C2 C3 C4 176.4(2) .
C14 C3 C4 C5 -98.8(2) .
C13 C3 C4 C5 141.7(2) .
C2 C3 C4 C5 19.6(2) .
C3 C4 C5 C6 -20.7(2) .
C3 C4 C5 C16 96.1(2) .
C3 C4 C5 C15 -143.3(2) .
C1 C2 C6 C7 -2.1(3) .
C3 C2 C6 C7 -176.0(2) .
C1 C2 C6 C5 171.3(2) .
C3 C2 C6 C5 -2.6(3) .
C16 C5 C6 C7 68.4(3) .
C15 C5 C6 C7 -55.3(3) .
C4 C5 C6 C7 -172.8(2) .
C16 C5 C6 C2 -104.4(2) .
C15 C5 C6 C2 131.9(2) .
C4 C5 C6 C2 14.4(3) .
C2 C6 C7 O1 -179.9(2) .
C5 C6 C7 O1 7.8(4) .
C2 C6 C7 C8 2.6(3) .
C5 C6 C7 C8 -169.8(2) .
O1 C7 C8 C12 -178.1(2) .
C6 C7 C8 C12 -0.4(4) .
O1 C7 C8 C9 -2.4(4) .
C6 C7 C8 C9 175.3(2) .
C7 C8 C9 C17 58.4(3) .
C12 C8 C9 C17 -125.7(2) .
C7 C8 C9 C18 -64.5(3) .
C12 C8 C9 C18 111.5(2) .
C7 C8 C9 C10 175.9(2) .
C12 C8 C9 C10 -8.2(3) .
C8 C9 C10 C11 18.7(2) .
C17 C9 C10 C11 138.6(2) .
C18 C9 C10 C11 -100.5(2) .
C9 C10 C11 C19 -148.1(2) .
C9 C10 C11 C20 93.2(2) .
C9 C10 C11 C12 -21.8(2) .
C7 C8 C12 C1 -2.3(3) .
C9 C8 C12 C1 -178.5(2) .
C7 C8 C12 C11 170.7(2) .
C9 C8 C12 C11 -5.5(3) .
C2 C1 C12 C8 2.7(3) .
S1 C1 C12 C8 178.31(18) .
C2 C1 C12 C11 -168.7(2) .
S1 C1 C12 C11 6.9(3) .
C19 C11 C12 C8 135.9(2) .
C20 C11 C12 C8 -101.1(2) .
C10 C11 C12 C8 16.6(2) .
C19 C11 C12 C1 -52.0(3) .
C20 C11 C12 C1 71.1(3) .
C10 C11 C12 C1 -171.3(2) .
